data_2218321
loop_
_publ_author_name
'Horchani-Naifer, Karima'
'Jouini, Anis'
'F\'erid, Mokhtar'

_publ_section_title
;
 A monoclinic polymorph of KY(PO~3~)~4~
;
_journal_coeditor_code BR2073
_journal_issue 6
_journal_name_full 'Acta Crystallographica Section E'
_journal_page_first i34
_journal_paper_doi 10.1107/S1600536808013925
_journal_volume 64
_journal_year 2008
_chemical_formula_iupac 'K Y (P O3)4'
_chemical_formula_structural 'K Y (P O3)4'
_chemical_formula_sum 'K O12 P4 Y'
_chemical_formula_weight 443.89
_chemical_melting_point 760
_chemical_name_common 'potassium yttrium polyphosphate'
_chemical_name_systematic
;
Potassium yttrium polyphosphate
;
_space_group_IT_number 4
_symmetry_cell_setting monoclinic
_symmetry_space_group_name_Hall 'P 2yb'
_symmetry_space_group_name_H-M 'P 1 21 1'
_atom_sites_solution_primary direct
_atom_sites_solution_secondary difmap
_cell_angle_alpha 90.00
_cell_angle_beta 91.735(3)
_cell_angle_gamma 90.00
_cell_formula_units_Z 2
_cell_length_a 7.2244(3)
_cell_length_b 8.2825(3)
_cell_length_c 7.854(4)
_cell_measurement_reflns_used 25
_cell_measurement_temperature 298(2)
_cell_measurement_theta_max 27.49
_cell_measurement_theta_min 2.59
_cell_volume 469.7(2)
_computing_cell_refinement 'CAD-4 EXPRESS (Duisenberg, 1992; Mac\'i\<cek & Yordanov, 1992)'
_computing_data_collection 'CAD-4 EXPRESS (Duisenberg, 1992; Mac\'i\<cek & Yordanov, 1992)'
_computing_data_reduction 'XCAD4 (Harms & Wocadlo, 1995)'
_computing_molecular_graphics 'DIAMOND (Brandenburg, 2001)'
_computing_publication_material 'SHELXL97 (Sheldrick, 2008)'
_computing_structure_refinement 'SHELXL97 (Sheldrick, 2008)'
_computing_structure_solution 'SHELXS97 (Sheldrick, 2008)'
_diffrn_ambient_temperature 298(2)
_diffrn_measured_fraction_theta_full 0.989
_diffrn_measured_fraction_theta_max 0.989
_diffrn_measurement_device_type 'Enraf--Nonius CAD-4'
_diffrn_measurement_method \w/2\q
_diffrn_radiation_monochromator graphite
_diffrn_radiation_source 'fine-focus sealed tube'
_diffrn_radiation_type MoK\a
_diffrn_radiation_wavelength 0.71073
_diffrn_reflns_av_R_equivalents 0.0814
_diffrn_reflns_av_sigmaI/netI 0.0749
_diffrn_reflns_limit_h_max 9
_diffrn_reflns_limit_h_min -7
_diffrn_reflns_limit_k_max 10
_diffrn_reflns_limit_k_min -8
_diffrn_reflns_limit_l_max 10
_diffrn_reflns_limit_l_min -8
_diffrn_reflns_number 3651
_diffrn_reflns_theta_full 27.49
_diffrn_reflns_theta_max 27.49
_diffrn_reflns_theta_min 2.59
_diffrn_standards_decay_% 2
_diffrn_standards_interval_count 150
_diffrn_standards_interval_time 120
_diffrn_standards_number 2
_exptl_absorpt_coefficient_mu 7.400
_exptl_absorpt_correction_T_max 0.376
_exptl_absorpt_correction_T_min 0.321
_exptl_absorpt_correction_type multi-scan
_exptl_absorpt_process_details '(SADABS; Sheldrick, 1996)'
_exptl_crystal_colour colourless
_exptl_crystal_density_diffrn 3.138
_exptl_crystal_density_method 'not measured'
_exptl_crystal_description prism
_exptl_crystal_F_000 428
_exptl_crystal_size_max 0.16
_exptl_crystal_size_mid 0.14
_exptl_crystal_size_min 0.13
_refine_diff_density_max 1.189
_refine_diff_density_min -2.666
_refine_ls_abs_structure_details 'Flack (1983), with 867 Friedel pairs'
_refine_ls_abs_structure_Flack 0.002(9)
_refine_ls_extinction_coef 0.065(7)
_refine_ls_extinction_expression Fc^*^=kFc[1+0.001xFc^2^\l^3^/sin(2\q)]^-1/4^
_refine_ls_extinction_method 'SHELXL97 (Sheldrick, 2008)'
_refine_ls_goodness_of_fit_ref 1.134
_refine_ls_matrix_type full
_refine_ls_number_parameters 165
_refine_ls_number_reflns 2011
_refine_ls_number_restraints 1
_refine_ls_restrained_S_all 1.133
_refine_ls_R_factor_all 0.0536
_refine_ls_R_factor_gt 0.0475
_refine_ls_shift/su_max 0.000
_refine_ls_shift/su_mean 0.000
_refine_ls_structure_factor_coef Fsqd
_refine_ls_weighting_details 'calc w=1/[\s^2^(Fo^2^)+(0.0908P)^2^] where P=(Fo^2^+2Fc^2^)/3'
_refine_ls_weighting_scheme calc
_refine_ls_wR_factor_gt 0.1175
_refine_ls_wR_factor_ref 0.1376
_reflns_number_gt 1904
_reflns_number_total 2011
_reflns_threshold_expression I>2\s(I)
_cod_data_source_file br2073.cif
_cod_data_source_block I
_cod_original_sg_symbol_H-M 'P 21'
_cod_database_code 2218321
_cod_database_fobs_code 2218321

loop_
_symmetry_equiv_pos_as_xyz
'x, y, z'
'-x, y+1/2, -z'

loop_
_atom_site_type_symbol
_atom_site_label
_atom_site_fract_x
_atom_site_fract_y
_atom_site_fract_z
_atom_site_U_iso_or_equiv
_atom_site_adp_type
_atom_site_calc_flag
_atom_site_occupancy
Y Y 0.23704(8) 0.75897(9) 0.24245(8) 0.0086(3) Uani d 1
K K 0.2703(3) 0.4566(3) -0.2812(3) 0.0303(6) Uani d 1
P P1 0.4367(3) 0.3830(2) 0.0947(3) 0.0091(4) Uani d 1
P P2 0.0994(3) 0.1755(2) 0.0978(2) 0.0086(4) Uani d 1
P P3 -0.0018(3) 0.4085(2) 0.3809(2) 0.0088(4) Uani d 1
P P4 0.6161(3) 0.5114(2) 0.3992(2) 0.0084(4) Uani d 1
O O1 0.3212(8) 0.5292(7) 0.0721(7) 0.0140(12) Uani d 1
O O2 0.5736(8) 0.3558(8) -0.0387(8) 0.0184(13) Uani d 1
O O3 0.3126(7) 0.2261(7) 0.1093(8) 0.0169(13) Uani d 1
O O4 0.5360(8) 0.3706(7) 0.2789(7) 0.0139(12) Uani d 1
O O5 0.0239(8) 0.2062(7) -0.0776(7) 0.0150(12) Uani d 1
O O6 0.0880(8) 0.0105(7) 0.1732(7) 0.0163(12) Uani d 1
O O7 -0.0076(8) 0.2991(7) 0.2159(8) 0.0189(13) Uani d 1
O O8 0.1660(7) 0.5100(7) 0.3846(7) 0.0124(11) Uani d 1
O O9 -0.0337(8) 0.3109(7) 0.5348(8) 0.0167(12) Uani d 1
O O10 -0.1755(8) 0.5225(7) 0.3407(7) 0.0121(11) Uani d 1
O O11 0.5258(8) 0.6648(7) 0.3514(7) 0.0138(11) Uani d 1
O O12 0.6118(7) 0.4535(7) 0.5773(7) 0.0121(11) Uani d 1

loop_
_atom_site_aniso_label
_atom_site_aniso_U_11
_atom_site_aniso_U_22
_atom_site_aniso_U_33
_atom_site_aniso_U_12
_atom_site_aniso_U_13
_atom_site_aniso_U_23
Y 0.0092(4) 0.0103(4) 0.0067(4) -0.0004(3) 0.0048(2) -0.0001(2)
K 0.0180(10) 0.0601(16) 0.0129(8) 0.0108(9) 0.0031(7) -0.0019(10)
P1 0.0100(9) 0.0098(10) 0.0080(9) -0.0003(7) 0.0044(7) -0.0004(6)
P2 0.0084(9) 0.0095(9) 0.0082(9) -0.0008(6) 0.0034(7) -0.0004(7)
P3 0.0090(9) 0.0107(10) 0.0070(9) -0.0009(7) 0.0055(7) 0.0003(7)
P4 0.0086(9) 0.0088(9) 0.0081(8) 0.0003(6) 0.0032(7) 0.0001(6)
O1 0.018(3) 0.012(3) 0.012(3) 0.001(2) 0.003(2) -0.001(2)
O2 0.021(3) 0.021(3) 0.014(3) 0.007(2) 0.011(2) -0.001(2)
O3 0.010(3) 0.018(3) 0.023(3) -0.003(2) 0.000(2) -0.004(2)
O4 0.016(3) 0.015(3) 0.011(3) 0.001(2) -0.002(2) 0.000(2)
O5 0.014(3) 0.020(3) 0.011(3) 0.004(2) 0.002(2) -0.003(2)
O6 0.019(3) 0.011(3) 0.019(3) 0.003(2) -0.002(2) 0.004(2)
O7 0.018(3) 0.020(3) 0.019(3) 0.003(2) 0.008(2) -0.010(2)
O8 0.008(3) 0.016(3) 0.013(3) -0.004(2) 0.004(2) 0.004(2)
O9 0.017(3) 0.019(3) 0.015(3) 0.003(2) 0.010(2) 0.007(2)
O10 0.011(3) 0.015(3) 0.011(3) -0.002(2) 0.005(2) 0.003(2)
O11 0.012(3) 0.015(3) 0.014(3) 0.003(2) 0.000(2) 0.002(2)
O12 0.010(2) 0.019(3) 0.008(2) 0.005(2) 0.002(2) 0.000(2)

loop_
_atom_type_symbol
_atom_type_description
_atom_type_scat_dispersion_real
_atom_type_scat_dispersion_imag
_atom_type_scat_source
K K 0.2009 0.2494 'International Tables Vol C Tables 4.2.6.8 and 6.1.1.4'
O O 0.0106 0.0060 'International Tables Vol C Tables 4.2.6.8 and 6.1.1.4'
P P 0.1023 0.0942 'International Tables Vol C Tables 4.2.6.8 and 6.1.1.4'
Y Y -2.7962 3.5667 'International Tables Vol C Tables 4.2.6.8 and 6.1.1.4'

loop_
_geom_angle_atom_site_label_1
_geom_angle_atom_site_label_2
_geom_angle_atom_site_label_3
_geom_angle_site_symmetry_1
_geom_angle_site_symmetry_3
_geom_angle
O2 Y O5 2_655 2 99.8(2)
O2 Y O9 2_655 2_556 148.9(2)
O5 Y O9 2 2_556 86.2(2)
O2 Y O11 2_655 . 80.1(2)
O5 Y O11 2 . 147.3(2)
O9 Y O11 2_556 . 110.8(2)
O2 Y O12 2_655 2_656 84.6(2)
O5 Y O12 2 2_656 144.7(2)
O9 Y O12 2_556 2_656 73.79(19)
O11 Y O12 . 2_656 67.98(19)
O2 Y O6 2_655 1_565 79.1(2)
O5 Y O6 2 1_565 71.5(2)
O9 Y O6 2_556 1_565 74.0(2)
O11 Y O6 . 1_565 138.9(2)
O12 Y O6 2_656 1_565 75.09(19)
O2 Y O8 2_655 . 140.1(2)
O5 Y O8 2 . 85.16(19)
O9 Y O8 2_556 . 70.5(2)
O11 Y O8 . . 75.39(19)
O12 Y O8 2_656 . 113.77(19)
O6 Y O8 1_565 . 138.4(2)
O2 Y O1 2_655 . 73.9(2)
O5 Y O1 2 . 75.7(2)
O9 Y O1 2_556 . 136.7(2)
O11 Y O1 . . 72.9(2)
O12 Y O1 2_656 . 137.92(19)
O6 Y O1 1_565 . 132.6(2)
O8 Y O1 . . 69.1(2)
O12 K O8 1_554 1_554 80.69(17)
O12 K O6 1_554 2 169.5(2)
O8 K O6 1_554 2 91.99(17)
O12 K O1 1_554 . 107.81(17)
O8 K O1 1_554 . 156.9(2)
O6 K O1 2 . 76.31(17)
O12 K O9 1_554 1_554 118.63(18)
O8 K O9 1_554 1_554 53.15(16)
O6 K O9 2 1_554 60.95(18)
O1 K O9 . 1_554 130.90(19)
O12 K O11 1_554 2_645 56.23(17)
O8 K O11 1_554 2_645 94.54(19)
O6 K O11 2 2_645 132.5(2)
O1 K O11 . 2_645 108.06(18)
O9 K O11 1_554 2_645 86.49(17)
O12 K O2 1_554 . 66.57(16)
O8 K O2 1_554 . 146.32(18)
O6 K O2 2 . 121.50(18)
O1 K O2 . . 50.68(17)
O9 K O2 1_554 . 138.0(2)
O11 K O2 2_645 . 61.22(17)
O12 K O5 1_554 . 136.07(19)
O8 K O5 1_554 . 116.25(17)
O6 K O5 2 . 54.12(17)
O1 K O5 . . 72.96(18)
O9 K O5 1_554 . 63.10(17)
O11 K O5 2_645 . 81.22(17)
O2 K O5 . . 84.71(17)
O1 P1 O2 . . 115.3(4)
O1 P1 O3 . . 111.2(3)
O2 P1 O3 . . 108.5(4)
O1 P1 O4 . . 113.4(3)
O2 P1 O4 . . 109.9(3)
O3 P1 O4 . . 97.0(3)
O5 P2 O6 . . 120.0(3)
O5 P2 O3 . . 109.5(3)
O6 P2 O3 . . 106.4(3)
O5 P2 O7 . . 104.9(3)
O6 P2 O7 . . 108.9(4)
O3 P2 O7 . . 106.4(3)
O8 P3 O9 . . 116.4(4)
O8 P3 O7 . . 110.1(3)
O9 P3 O7 . . 110.9(4)
O8 P3 O10 . . 107.9(3)
O9 P3 O10 . . 110.2(3)
O7 P3 O10 . . 100.1(3)
O11 P4 O12 . . 120.0(3)
O11 P4 O10 . 1_655 107.0(3)
O12 P4 O10 . 1_655 109.8(3)
O11 P4 O4 . . 109.3(3)
O12 P4 O4 . . 107.7(3)
O10 P4 O4 1_655 . 101.5(3)
P1 O3 P2 . . 139.3(4)
P4 O4 P1 . . 129.2(4)
P3 O7 P2 . . 147.4(4)
P4 O10 P3 1_455 . 130.9(4)

loop_
_geom_bond_atom_site_label_1
_geom_bond_atom_site_label_2
_geom_bond_site_symmetry_2
_geom_bond_distance
Y O2 2_655 2.282(6)
Y O5 2 2.296(6)
Y O9 2_556 2.358(6)
Y O11 . 2.363(5)
Y O12 2_656 2.387(5)
Y O6 1_565 2.400(6)
Y O8 . 2.408(6)
Y O1 . 2.415(6)
Y K 2_655 3.921(2)
K O12 1_554 2.736(6)
K O8 1_554 2.744(6)
K O6 2 2.785(6)
K O1 . 2.852(6)
K O9 1_554 2.859(7)
K O11 2_645 2.892(7)
K O2 . 2.979(6)
K O5 . 3.194(6)
P1 O1 . 1.479(6)
P1 O2 . 1.480(6)
P1 O3 . 1.585(6)
P1 O4 . 1.599(5)
P2 O5 . 1.488(6)
P2 O6 . 1.492(6)
P2 O3 . 1.597(6)
P2 O7 . 1.597(6)
P3 O8 . 1.474(6)
P3 O9 . 1.478(6)
P3 O7 . 1.581(6)
P3 O10 . 1.594(6)
P4 O11 . 1.472(6)
P4 O12 . 1.480(6)
P4 O10 1_655 1.590(6)
P4 O4 . 1.598(6)
